data_4125053
loop_
_publ_author_name
'Yin, Haolin'
'Carroll, Patrick J.'
'Manor, Brian C.'
'Anna, Jessica M.'
'Schelter, Eric J.'

_publ_section_title
;
 Cerium Photosensitizers: Structure-Function Relationships and
 Applications in Photocatalytic Aryl Coupling Reactions.
;
_journal_issue 18
_journal_name_full 'Journal of the American Chemical Society'
_journal_page_first 5984
_journal_page_last 5993
_journal_paper_doi 10.1021/jacs.6b02248
_journal_volume 138
_journal_year 2016
_chemical_formula_sum 'C73 H112 B Ce Cl4 F24 N9 Si6'
_chemical_formula_weight 2032.99
_space_group_IT_number 14
_symmetry_cell_setting monoclinic
_symmetry_Int_Tables_number 14
_symmetry_space_group_name_Hall '-P 2yn'
_symmetry_space_group_name_H-M 'P 1 21/n 1'
_atom_sites_solution_hydrogens geom
_atom_sites_solution_primary direct
_audit_creation_method SHELXL-97
_cell_angle_alpha 90.00
_cell_angle_beta 115.313(3)
_cell_angle_gamma 90.00
_cell_formula_units_Z 4
_cell_length_a 23.2747(16)
_cell_length_b 18.2692(12)
_cell_length_c 24.8200(17)
_cell_measurement_reflns_used 9598
_cell_measurement_temperature 100(1)
_cell_measurement_theta_max 27.45
_cell_measurement_theta_min 2.64
_cell_volume 9540.4(11)
_computing_data_collection 'Bruker APEX2'
_computing_data_reduction 'Bruker SAINT'
_computing_structure_refinement 'SHELXL-97 (Sheldrick, 2008)'
_computing_structure_solution 'SHELXS-97 (Sheldrick, 2008)'
_diffrn_ambient_temperature 100(1)
_diffrn_measured_fraction_theta_full 0.967
_diffrn_measured_fraction_theta_max 0.967
_diffrn_measurement_device 'CCD Area Detector'
_diffrn_measurement_device_type 'Bruker APEXII'
_diffrn_measurement_method 'phi and omega scans'
_diffrn_radiation_monochromator graphite
_diffrn_radiation_source 'sealed tube'
_diffrn_radiation_type MoK\a
_diffrn_radiation_wavelength 0.71073
_diffrn_reflns_av_R_equivalents 0.0573
_diffrn_reflns_av_sigmaI/netI 0.0664
_diffrn_reflns_limit_h_max 30
_diffrn_reflns_limit_h_min -30
_diffrn_reflns_limit_k_max 23
_diffrn_reflns_limit_k_min -22
_diffrn_reflns_limit_l_max 31
_diffrn_reflns_limit_l_min -29
_diffrn_reflns_number 98365
_diffrn_reflns_theta_full 27.77
_diffrn_reflns_theta_max 27.77
_diffrn_reflns_theta_min 1.44
_exptl_absorpt_coefficient_mu 0.755
_exptl_absorpt_correction_T_max 0.7456
_exptl_absorpt_correction_T_min 0.6666
_exptl_absorpt_correction_type multi-scan
_exptl_absorpt_process_details '(SADABS; Sheldrick, 2007)'
_exptl_crystal_density_diffrn 1.415
_exptl_crystal_density_method 'not measured'
_exptl_crystal_description prism
_exptl_crystal_F_000 4176
_exptl_crystal_size_max 0.45
_exptl_crystal_size_mid 0.35
_exptl_crystal_size_min 0.12
_refine_diff_density_max 1.588
_refine_diff_density_min -1.459
_refine_diff_density_rms 0.124
_refine_ls_extinction_method none
_refine_ls_goodness_of_fit_ref 1.021
_refine_ls_hydrogen_treatment constr
_refine_ls_matrix_type full
_refine_ls_number_parameters 1148
_refine_ls_number_reflns 21782
_refine_ls_number_restraints 486
_refine_ls_restrained_S_all 1.041
_refine_ls_R_factor_all 0.0964
_refine_ls_R_factor_gt 0.0580
_refine_ls_shift/su_max 0.031
_refine_ls_shift/su_mean 0.000
_refine_ls_structure_factor_coef Fsqd
_refine_ls_weighting_details 'calc w=1/[\s^2^(Fo^2^)+(0.0788P)^2^+29.6712P] where P=(Fo^2^+2Fc^2^)/3'
_refine_ls_weighting_scheme calc
_refine_ls_wR_factor_gt 0.1444
_refine_ls_wR_factor_ref 0.1652
_reflns_number_gt 15109
_reflns_number_total 21782
_reflns_threshold_expression >2sigma(I)
_cod_data_source_file ja6b02248_si_002.cif
_cod_data_source_block UP4736
_cod_depositor_comments
;
The following automatic conversions were performed:
'_atom_site_symetry_multiplicity' tag replaced with
'_atom_site_symmetry_multiplicity' tag as specified in the
replacement file
'/usr/data/users/saulius/crontab/automatic-downloads/rss-feeds/ACS/lib/lists/replacement-tags.lst'.

Automatic conversion script
Id: cif_correct_tags 4268 2015-11-12 08:31:59Z antanas 

 Adding full bibliography for 4125048--4125054.cif.
;
_cod_original_sg_symbol_H-M 'P 21/n     '
_cod_database_code 4125053

loop_
_symmetry_equiv_pos_as_xyz
'x, y, z'
'-x+1/2, y+1/2, -z+1/2'
'-x, -y, -z'
'x-1/2, -y-1/2, z-1/2'

loop_
_atom_site_label
_atom_site_type_symbol
_atom_site_fract_x
_atom_site_fract_y
_atom_site_fract_z
_atom_site_U_iso_or_equiv
_atom_site_adp_type
_atom_site_occupancy
_atom_site_symmetry_multiplicity
_atom_site_calc_flag
_atom_site_refinement_flags
Ce1 Ce 0.132414(11) 0.742155(12) 0.411053(11) 0.01367(7) Uani 1 1 d .
Si1 Si 0.15118(7) 0.45789(7) 0.47970(6) 0.0239(3) Uani 1 1 d .
Si2 Si 0.13918(7) 0.46874(7) 0.35013(6) 0.0257(3) Uani 1 1 d .
Si3 Si 0.02436(7) 0.80247(7) 0.17733(6) 0.0266(3) Uani 1 1 d .
Si4 Si 0.08590(7) 0.94545(7) 0.24137(6) 0.0234(3) Uani 1 1 d .
Si5 Si 0.16779(7) 0.95340(8) 0.57529(7) 0.0317(3) Uani 1 1 d .
Si6 Si 0.22745(7) 0.81063(8) 0.64082(6) 0.0267(3) Uani 1 1 d .
N1 N 0.19236(18) 0.62874(19) 0.43418(17) 0.0208(8) Uani 1 1 d .
N2 N 0.08636(18) 0.62431(19) 0.40246(17) 0.0178(8) Uani 1 1 d .
N3 N 0.14168(18) 0.50917(19) 0.41560(17) 0.0189(8) Uani 1 1 d .
N4 N 0.05435(17) 0.81519(18) 0.33177(16) 0.0160(7) Uani 1 1 d .
N5 N 0.14081(19) 0.7762(2) 0.32220(17) 0.0209(8) Uani 1 1 d .
N6 N 0.06707(18) 0.85216(19) 0.24364(16) 0.0180(8) Uani 1 1 d .
N7 N 0.20147(19) 0.8225(2) 0.48715(17) 0.0240(9) Uani 1 1 d .
N8 N 0.11345(18) 0.7837(2) 0.49344(17) 0.0206(8) Uani 1 1 d .
N9 N 0.18595(19) 0.8603(2) 0.57374(17) 0.0226(8) Uani 1 1 d .
C1 C 0.1405(2) 0.5864(2) 0.4180(2) 0.0197(9) Uani 1 1 d .
C2 C 0.2559(2) 0.5943(3) 0.4573(2) 0.0235(10) Uani 1 1 d .
H2 H 0.2504 0.5419 0.4483 0.031 Uiso 1 1 calc R
C3 C 0.2957(3) 0.6265(3) 0.4282(3) 0.0343(12) Uani 1 1 d .
H3a H 0.2726 0.6235 0.3856 0.051 Uiso 1 1 calc R
H3b H 0.3347 0.5995 0.4407 0.051 Uiso 1 1 calc R
H3c H 0.3050 0.6768 0.4398 0.051 Uiso 1 1 calc R
C4 C 0.2906(3) 0.6036(3) 0.5245(2) 0.0378(13) Uani 1 1 d .
H4a H 0.2950 0.6548 0.5342 0.057 Uiso 1 1 calc R
H4b H 0.3319 0.5815 0.5387 0.057 Uiso 1 1 calc R
H4c H 0.2667 0.5804 0.5431 0.057 Uiso 1 1 calc R
C5 C 0.0246(2) 0.5860(2) 0.3777(2) 0.0189(9) Uani 1 1 d .
H5 H 0.0303 0.5372 0.3643 0.025 Uiso 1 1 calc R
C6 C -0.0214(2) 0.6294(3) 0.3240(2) 0.0257(10) Uani 1 1 d .
H6a H -0.0246 0.6786 0.3361 0.038 Uiso 1 1 calc R
H6b H -0.0626 0.6067 0.3085 0.038 Uiso 1 1 calc R
H6c H -0.0061 0.6301 0.2938 0.038 Uiso 1 1 calc R
C7 C -0.0020(2) 0.5777(3) 0.4235(2) 0.0260(10) Uani 1 1 d .
H7a H 0.0286 0.5532 0.4581 0.039 Uiso 1 1 calc R
H7b H -0.0405 0.5496 0.4068 0.039 Uiso 1 1 calc R
H7C H -0.0109 0.6252 0.4347 0.039 Uiso 1 1 calc R
C8 C 0.2247(3) 0.4013(3) 0.5041(3) 0.0367(13) Uani 1 1 d .
H8a H 0.2219 0.3700 0.4720 0.055 Uiso 1 1 calc R
H8b H 0.2290 0.3719 0.5377 0.055 Uiso 1 1 calc R
H8c H 0.2610 0.4327 0.5152 0.055 Uiso 1 1 calc R
C9 C 0.0834(3) 0.3958(3) 0.4652(3) 0.0370(13) Uani 1 1 d .
H9a H 0.0444 0.4229 0.4474 0.056 Uiso 1 1 calc R
H9b H 0.0874 0.3747 0.5021 0.056 Uiso 1 1 calc R
H9c H 0.0832 0.3575 0.4386 0.056 Uiso 1 1 calc R
C10 C 0.1567(3) 0.5220(3) 0.5403(2) 0.0301(11) Uani 1 1 d .
H10a H 0.1557 0.5716 0.5271 0.045 Uiso 1 1 calc R
H10b H 0.1957 0.5135 0.5750 0.045 Uiso 1 1 calc R
H10c H 0.1214 0.5139 0.5499 0.045 Uiso 1 1 calc R
C11 C 0.2186(3) 0.4480(4) 0.3542(3) 0.0437(15) Uani 1 1 d .
H11a H 0.2403 0.4929 0.3548 0.066 Uiso 1 1 calc R
H11b H 0.2141 0.4196 0.3200 0.066 Uiso 1 1 calc R
H11c H 0.2427 0.4207 0.3898 0.066 Uiso 1 1 calc R
C12 C 0.0942(3) 0.3813(3) 0.3346(3) 0.0469(16) Uani 1 1 d .
H12a H 0.1165 0.3470 0.3660 0.070 Uiso 1 1 calc R
H12b H 0.0904 0.3617 0.2973 0.070 Uiso 1 1 calc R
H12c H 0.0527 0.3901 0.3325 0.070 Uiso 1 1 calc R
C13 C 0.0978(3) 0.5329(3) 0.2880(2) 0.0376(13) Uani 1 1 d .
H13a H 0.0528 0.5294 0.2756 0.056 Uiso 1 1 calc R
H13b H 0.1075 0.5206 0.2552 0.056 Uiso 1 1 calc R
H13c H 0.1117 0.5819 0.3009 0.056 Uiso 1 1 calc R
C14 C 0.0874(2) 0.8152(2) 0.29867(19) 0.0169(9) Uani 1 1 d .
C15 C -0.0021(2) 0.8621(2) 0.3146(2) 0.0201(9) Uani 1 1 d .
H15 H -0.0113 0.8837 0.2756 0.027 Uiso 1 1 calc R
C16 C -0.0601(2) 0.8193(2) 0.3095(2) 0.0254(10) Uani 1 1 d .
H16a H -0.0697 0.7822 0.2795 0.038 Uiso 1 1 calc R
H16b H -0.0957 0.8519 0.2986 0.038 Uiso 1 1 calc R
H16c H -0.0516 0.7968 0.3470 0.038 Uiso 1 1 calc R
C17 C 0.0118(3) 0.9238(3) 0.3593(2) 0.0290(11) Uani 1 1 d .
H17a H 0.0238 0.9037 0.3984 0.043 Uiso 1 1 calc R
H17b H -0.0255 0.9535 0.3486 0.043 Uiso 1 1 calc R
H17c H 0.0459 0.9533 0.3592 0.043 Uiso 1 1 calc R
C18 C 0.1837(2) 0.7728(3) 0.2922(2) 0.0268(11) Uani 1 1 d .
H18 H 0.1672 0.8061 0.2580 0.036 Uiso 1 1 calc R
C19 C 0.1838(3) 0.6949(3) 0.2691(3) 0.0351(13) Uani 1 1 d .
H19a H 0.1987 0.6613 0.3020 0.053 Uiso 1 1 calc R
H19b H 0.2113 0.6930 0.2494 0.053 Uiso 1 1 calc R
H19c H 0.1414 0.6817 0.2416 0.053 Uiso 1 1 calc R
C20 C 0.2500(3) 0.7978(3) 0.3342(3) 0.0334(12) Uani 1 1 d .
H20a H 0.2479 0.8459 0.3488 0.050 Uiso 1 1 calc R
H20b H 0.2763 0.7991 0.3131 0.050 Uiso 1 1 calc R
H20c H 0.2678 0.7644 0.3670 0.050 Uiso 1 1 calc R
C21 C -0.0453(3) 0.8554(3) 0.1269(2) 0.0414(14) Uani 1 1 d .
H21a H -0.0719 0.8662 0.1467 0.062 Uiso 1 1 calc R
H21b H -0.0689 0.8273 0.0916 0.062 Uiso 1 1 calc R
H21c H -0.0314 0.9003 0.1162 0.062 Uiso 1 1 calc R
C22 C 0.0727(3) 0.7814(3) 0.1350(3) 0.0441(15) Uani 1 1 d .
H22a H 0.0747 0.8240 0.1132 0.066 Uiso 1 1 calc R
H22b H 0.0532 0.7419 0.1077 0.066 Uiso 1 1 calc R
H22c H 0.1149 0.7674 0.1624 0.066 Uiso 1 1 calc R
C23 C -0.0036(3) 0.7170(3) 0.1968(2) 0.0345(12) Uani 1 1 d .
H23a H 0.0319 0.6908 0.2258 0.052 Uiso 1 1 calc R
H23b H -0.0239 0.6874 0.1617 0.052 Uiso 1 1 calc R
H23c H -0.0334 0.7279 0.2129 0.052 Uiso 1 1 calc R
C24 C 0.0160(3) 1.0061(3) 0.2229(2) 0.0307(12) Uani 1 1 d .
H24a H -0.0176 0.9909 0.1858 0.046 Uiso 1 1 calc R
H24b H 0.0277 1.0557 0.2194 0.046 Uiso 1 1 calc R
H24c H 0.0018 1.0031 0.2539 0.046 Uiso 1 1 calc R
C25 C 0.1166(3) 0.9604(3) 0.1845(3) 0.0432(15) Uani 1 1 d .
H25a H 0.1519 0.9282 0.1922 0.065 Uiso 1 1 calc R
H25b H 0.1304 1.0102 0.1863 0.065 Uiso 1 1 calc R
H25c H 0.0836 0.9505 0.1456 0.065 Uiso 1 1 calc R
C26 C 0.1486(3) 0.9712(3) 0.3155(2) 0.0324(12) Uani 1 1 d .
H26a H 0.1388 0.9504 0.3461 0.049 Uiso 1 1 calc R
H26b H 0.1506 1.0235 0.3193 0.049 Uiso 1 1 calc R
H26c H 0.1889 0.9528 0.3195 0.049 Uiso 1 1 calc R
C27 C 0.1670(2) 0.8229(2) 0.5185(2) 0.0205(9) Uani 1 1 d .
C28 C 0.2615(2) 0.8648(3) 0.5077(2) 0.0280(11) Uani 1 1 d .
H28 H 0.2714 0.8838 0.5476 0.037 Uiso 1 1 calc R
C29 C 0.3151(3) 0.8173(3) 0.5118(3) 0.0455(16) Uani 1 1 d .
H29a H 0.3256 0.7838 0.5445 0.068 Uiso 1 1 calc R
H29b H 0.3515 0.8471 0.5182 0.068 Uiso 1 1 calc R
H29c H 0.3029 0.7903 0.4754 0.068 Uiso 1 1 calc R
C30 C 0.2522(3) 0.9303(3) 0.4659(3) 0.0430(14) Uani 1 1 d .
H30a H 0.2466 0.9130 0.4275 0.064 Uiso 1 1 calc R
H30b H 0.2889 0.9615 0.4823 0.064 Uiso 1 1 calc R
H30c H 0.2153 0.9575 0.4620 0.064 Uiso 1 1 calc R
C31 C 0.0706(2) 0.7755(3) 0.5225(2) 0.0212(10) Uani 1 1 d .
H31 H 0.0812 0.8129 0.5536 0.028 Uiso 1 1 calc R
C32 C 0.0788(2) 0.7001(3) 0.5515(2) 0.0243(10) Uani 1 1 d .
H32a H 0.0717 0.6629 0.5220 0.036 Uiso 1 1 calc R
H32b H 0.0487 0.6945 0.5682 0.036 Uiso 1 1 calc R
H32c H 0.1212 0.6956 0.5825 0.036 Uiso 1 1 calc R
C33 C 0.0023(2) 0.7864(3) 0.4774(2) 0.0252(10) Uani 1 1 d .
H33a H -0.0037 0.8362 0.4640 0.038 Uiso 1 1 calc R
H33b H -0.0257 0.7754 0.4957 0.038 Uiso 1 1 calc R
H33c H -0.0069 0.7543 0.4441 0.038 Uiso 1 1 calc R
C34 C 0.2353(3) 1.0168(3) 0.5904(3) 0.0536(17) Uani 1 1 d .
H34a H 0.2685 1.0068 0.6292 0.080 Uiso 1 1 calc R
H34b H 0.2211 1.0664 0.5890 0.080 Uiso 1 1 calc R
H34c H 0.2511 1.0100 0.5608 0.080 Uiso 1 1 calc R
C35 C 0.1444(4) 0.9698(4) 0.6377(3) 0.062(2) Uani 1 1 d .
H35a H 0.1095 0.9384 0.6329 0.093 Uiso 1 1 calc R
H35b H 0.1319 1.0200 0.6371 0.093 Uiso 1 1 calc R
H35c H 0.1799 0.9594 0.6750 0.093 Uiso 1 1 calc R
C36 C 0.1003(4) 0.9795(4) 0.5059(3) 0.062(2) Uani 1 1 d .
H36a H 0.1100 0.9692 0.4727 0.092 Uiso 1 1 calc R
H36b H 0.0920 1.0308 0.5067 0.092 Uiso 1 1 calc R
H36c H 0.0634 0.9521 0.5017 0.092 Uiso 1 1 calc R
C37 C 0.2538(3) 0.7220(3) 0.6229(3) 0.0411(14) Uani 1 1 d .
H37a H 0.2205 0.7019 0.5876 0.062 Uiso 1 1 calc R
H37b H 0.2634 0.6887 0.6555 0.062 Uiso 1 1 calc R
H37c H 0.2911 0.7295 0.6162 0.062 Uiso 1 1 calc R
C38 C 0.2993(3) 0.8613(3) 0.6896(2) 0.0408(14) Uani 1 1 d .
H38a H 0.3257 0.8690 0.6692 0.061 Uiso 1 1 calc R
H38b H 0.3223 0.8336 0.7253 0.061 Uiso 1 1 calc R
H38c H 0.2873 0.9078 0.6998 0.061 Uiso 1 1 calc R
C39 C 0.1785(3) 0.7961(3) 0.6826(2) 0.0390(14) Uani 1 1 d .
H39a H 0.1734 0.8417 0.6992 0.058 Uiso 1 1 calc R
H39b H 0.1993 0.7615 0.7141 0.058 Uiso 1 1 calc R
H39c H 0.1375 0.7775 0.6560 0.058 Uiso 1 1 calc R
B1 B 0.4093(2) 0.2645(3) 0.6647(2) 0.0152(9) Uani 1 1 d .
C40 C 0.3985(2) 0.2815(2) 0.59663(19) 0.0150(8) Uani 1 1 d .
C41 C 0.4250(2) 0.3432(2) 0.5821(2) 0.0184(9) Uani 1 1 d .
H41 H 0.4544 0.3713 0.6128 0.024 Uiso 1 1 calc R
C42 C 0.4087(2) 0.3637(3) 0.5236(2) 0.0234(10) Uani 1 1 d .
C43 C 0.3651(2) 0.3230(3) 0.4766(2) 0.0238(10) Uani 1 1 d .
H43 H 0.3540 0.3368 0.4374 0.032 Uiso 1 1 calc R
C44 C 0.3387(2) 0.2621(3) 0.4894(2) 0.0236(10) Uani 1 1 d .
C45 C 0.3548(2) 0.2416(2) 0.5481(2) 0.0194(9) Uani 1 1 d .
H45 H 0.3361 0.2002 0.5554 0.026 Uiso 1 1 calc R
C48 C 0.4784(2) 0.2902(2) 0.7160(2) 0.0161(9) Uani 1 1 d .
C49 C 0.4854(2) 0.3083(2) 0.77325(19) 0.0171(9) Uani 1 1 d .
H49 H 0.4493 0.3104 0.7804 0.023 Uiso 1 1 calc R
C50 C 0.5445(2) 0.3233(2) 0.8201(2) 0.0194(9) Uani 1 1 d .
C51 C 0.5987(2) 0.3216(2) 0.8103(2) 0.0206(9) Uani 1 1 d .
H51 H 0.6382 0.3319 0.8410 0.027 Uiso 1 1 calc R
C52 C 0.5931(2) 0.3043(2) 0.7544(2) 0.0191(9) Uani 1 1 d .
C53 C 0.5342(2) 0.2880(2) 0.7084(2) 0.0168(9) Uani 1 1 d .
H53 H 0.5321 0.2751 0.6713 0.022 Uiso 1 1 calc R
C55 C 0.6522(2) 0.3015(3) 0.7448(2) 0.0277(11) Uani 1 1 d .
C56 C 0.4055(2) 0.1779(2) 0.67837(19) 0.0160(9) Uani 1 1 d .
C57 C 0.3919(2) 0.1566(2) 0.72528(19) 0.0162(9) Uani 1 1 d .
H57 H 0.3822 0.1924 0.7467 0.022 Uiso 1 1 calc R
C58 C 0.3920(2) 0.0838(2) 0.7414(2) 0.0189(9) Uani 1 1 d .
C59 C 0.4060(2) 0.0284(2) 0.7103(2) 0.0206(9) Uani 1 1 d .
H59 H 0.4063 -0.0206 0.7208 0.027 Uiso 1 1 calc R
C60 C 0.4194(2) 0.0490(2) 0.6632(2) 0.0201(9) Uani 1 1 d .
C61 C 0.4202(2) 0.1218(2) 0.6482(2) 0.0187(9) Uani 1 1 d .
H61 H 0.4308 0.1337 0.6172 0.025 Uiso 1 1 calc R
C62 C 0.3792(2) 0.0664(2) 0.7939(2) 0.0246(10) Uani 1 1 d .
C63 C 0.4325(2) -0.0092(2) 0.6272(2) 0.0256(10) Uani 1 1 d .
C64 C 0.3515(2) 0.3105(2) 0.66974(19) 0.0151(8) Uani 1 1 d .
C65 C 0.3578(2) 0.3853(2) 0.68388(19) 0.0162(9) Uani 1 1 d .
H65 H 0.3967 0.4080 0.6934 0.022 Uiso 1 1 calc R
C66 C 0.3079(2) 0.4264(2) 0.6841(2) 0.0185(9) Uani 1 1 d .
C67 C 0.2493(2) 0.3950(2) 0.6706(2) 0.0199(9) Uani 1 1 d .
H67 H 0.2161 0.4223 0.6718 0.026 Uiso 1 1 calc R
C68 C 0.2417(2) 0.3216(2) 0.6553(2) 0.0197(9) Uani 1 1 d .
C69 C 0.2917(2) 0.2803(2) 0.65531(19) 0.0180(9) Uani 1 1 d .
H69 H 0.2852 0.2310 0.6454 0.024 Uiso 1 1 calc R
C70 C 0.3194(2) 0.5061(3) 0.6991(2) 0.0276(11) Uani 1 1 d .
C71 C 0.1800(2) 0.2836(3) 0.6406(2) 0.0288(11) Uani 1 1 d .
C46 C 0.43914(19) 0.43222(19) 0.51083(17) 0.0333(11) Uani 1 1 d GDU
F1 F 0.4825(3) 0.4591(4) 0.56048(19) 0.068(2) Uani 0.50 1 d PGU
F2 F 0.3949(3) 0.4814(4) 0.4849(4) 0.078(3) Uani 0.50 1 d PGU
F3 F 0.4654(3) 0.4144(4) 0.4753(3) 0.055(2) Uani 0.50 1 d PGU
F1' F 0.4431(4) 0.4847(4) 0.5483(3) 0.064(2) Uani 0.50 1 d PGDU
F2' F 0.3994(3) 0.4580(4) 0.4554(2) 0.065(2) Uani 0.50 1 d PGDU
F3' F 0.4929(3) 0.4190(5) 0.5107(4) 0.071(2) Uani 0.50 1 d PGDU
C47 C 0.29112(18) 0.2158(2) 0.43835(16) 0.0371(11) Uani 1 1 d GDU
F4 F 0.3215(3) 0.1587(4) 0.4318(4) 0.080(2) Uani 0.50 1 d PGU
F5 F 0.2681(4) 0.2539(4) 0.3889(2) 0.078(2) Uani 0.50 1 d PGU
F6 F 0.2445(3) 0.1940(5) 0.4507(3) 0.071(2) Uani 0.50 1 d PGU
F4' F 0.3096(4) 0.2073(6) 0.3946(4) 0.080(2) Uani 0.50 1 d PGDU
F5' F 0.2348(3) 0.2488(5) 0.4145(4) 0.082(2) Uani 0.50 1 d PGDU
F6' F 0.2828(5) 0.1498(4) 0.4555(3) 0.079(2) Uani 0.50 1 d PGDU
C54 C 0.54832(19) 0.3404(2) 0.88170(15) 0.0278(10) Uani 1 1 d GDU
F7 F 0.5194(4) 0.4027(3) 0.8796(4) 0.060(2) Uani 0.45 1 d PGU
F8 F 0.60728(19) 0.3445(5) 0.9221(3) 0.069(2) Uani 0.45 1 d PGU
F9 F 0.5190(4) 0.2877(3) 0.8957(3) 0.065(2) Uani 0.45 1 d PGU
F7' F 0.4963(2) 0.3638(4) 0.8817(3) 0.061(2) Uani 0.55 1 d PGDU
F8' F 0.5917(3) 0.3986(3) 0.9050(3) 0.0587(18) Uani 0.55 1 d PGDU
F9' F 0.5729(4) 0.2872(3) 0.9188(3) 0.0601(19) Uani 0.55 1 d PGDU
F10 F 0.68300(16) 0.23860(18) 0.76273(15) 0.0417(8) Uani 1 1 d .
F11 F 0.69375(16) 0.3528(2) 0.77538(18) 0.0548(11) Uani 1 1 d .
F12 F 0.64083(14) 0.3101(2) 0.68793(14) 0.0435(9) Uani 1 1 d .
F13 F 0.33574(16) 0.11047(16) 0.79817(15) 0.0374(8) Uani 1 1 d .
F14 F 0.43137(16) 0.07315(18) 0.84563(13) 0.0407(8) Uani 1 1 d .
F15 F 0.35828(15) -0.00224(14) 0.79301(14) 0.0341(7) Uani 1 1 d .
F16 F 0.4174(3) 0.0106(2) 0.57260(18) 0.106(2) Uani 1 1 d .
F17 F 0.49123(18) -0.0300(3) 0.6486(2) 0.0741(14) Uani 1 1 d .
F18 F 0.4001(2) -0.0698(2) 0.6220(2) 0.0765(15) Uani 1 1 d .
F19 F 0.37400(17) 0.51829(18) 0.74601(16) 0.0534(10) Uani 1 1 d .
F20 F 0.3263(2) 0.54327(18) 0.65579(19) 0.0616(11) Uani 1 1 d .
F21 F 0.27366(16) 0.53853(17) 0.70708(18) 0.0503(10) Uani 1 1 d .
F22 F 0.13433(16) 0.3280(2) 0.6368(2) 0.0654(12) Uani 1 1 d .
F23 F 0.15943(18) 0.2478(3) 0.5904(2) 0.0735(14) Uani 1 1 d .
F24 F 0.18468(18) 0.2343(3) 0.6808(2) 0.0780(15) Uani 1 1 d .
C72 C 0.6210(5) 0.0347(6) 0.6274(5) 0.107(4) Uani 1 1 d .
H72a H 0.5851 0.0023 0.6070 0.142 Uiso 1 1 calc R
H72b H 0.6322 0.0571 0.5978 0.142 Uiso 1 1 calc R
Cl1 Cl 0.59931(13) 0.10378(13) 0.66572(11) 0.0926(8) Uani 1 1 d .
Cl2 Cl 0.68452(15) -0.0151(2) 0.67683(17) 0.1349(13) Uani 1 1 d .
C73 C 0.5003(4) 0.8142(4) 0.4762(4) 0.065(2) Uani 1 1 d .
H73a H 0.4998 0.8321 0.4392 0.087 Uiso 1 1 calc R
H73b H 0.5412 0.7913 0.4990 0.087 Uiso 1 1 calc R
Cl3 Cl 0.44022(12) 0.74988(13) 0.46052(12) 0.0829(6) Uani 1 1 d .
Cl4 Cl 0.49065(13) 0.88786(14) 0.51666(13) 0.0969(8) Uani 1 1 d .

loop_
_atom_site_aniso_label
_atom_site_aniso_U_11
_atom_site_aniso_U_22
_atom_site_aniso_U_33
_atom_site_aniso_U_23
_atom_site_aniso_U_13
_atom_site_aniso_U_12
Ce1 0.01310(12) 0.01475(12) 0.01345(12) -0.00023(9) 0.00596(9) -0.00023(9)
Si1 0.0249(7) 0.0201(6) 0.0272(7) 0.0066(5) 0.0117(6) 0.0044(5)
Si2 0.0290(8) 0.0213(6) 0.0278(7) -0.0004(5) 0.0130(6) 0.0033(6)
Si3 0.0317(8) 0.0270(7) 0.0192(7) 0.0014(5) 0.0092(6) 0.0002(6)
Si4 0.0258(7) 0.0202(6) 0.0265(7) 0.0056(5) 0.0133(6) 0.0005(5)
Si5 0.0292(8) 0.0307(7) 0.0326(8) -0.0022(6) 0.0108(7) -0.0010(6)
Si6 0.0266(8) 0.0313(7) 0.0188(7) -0.0034(5) 0.0066(6) -0.0095(6)
N1 0.017(2) 0.0171(18) 0.026(2) 0.0018(15) 0.0075(17) 0.0039(15)
N2 0.0151(19) 0.0154(17) 0.022(2) -0.0009(14) 0.0075(16) -0.0001(14)
N3 0.019(2) 0.0133(17) 0.023(2) 0.0018(14) 0.0077(17) 0.0026(14)
N4 0.0138(19) 0.0150(17) 0.022(2) -0.0001(14) 0.0102(16) -0.0001(14)
N5 0.021(2) 0.026(2) 0.022(2) 0.0028(15) 0.0143(17) 0.0056(16)
N6 0.025(2) 0.0161(17) 0.0140(18) 0.0032(14) 0.0092(17) 0.0018(15)
N7 0.021(2) 0.034(2) 0.018(2) -0.0051(16) 0.0104(18) -0.0079(17)
N8 0.019(2) 0.027(2) 0.020(2) -0.0062(15) 0.0113(17) -0.0070(16)
N9 0.027(2) 0.0227(19) 0.018(2) -0.0049(15) 0.0089(18) -0.0052(16)
C1 0.025(3) 0.016(2) 0.019(2) -0.0002(17) 0.011(2) 0.0002(18)
C2 0.015(2) 0.021(2) 0.032(3) 0.0022(19) 0.008(2) 0.0049(18)
C3 0.023(3) 0.036(3) 0.047(3) 0.005(2) 0.017(3) 0.006(2)
C4 0.025(3) 0.043(3) 0.036(3) -0.002(2) 0.003(3) 0.002(2)
C5 0.016(2) 0.0132(19) 0.025(2) -0.0001(17) 0.007(2) -0.0013(17)
C6 0.020(3) 0.022(2) 0.031(3) 0.0054(19) 0.006(2) 0.0001(19)
C7 0.021(3) 0.029(2) 0.027(3) -0.004(2) 0.009(2) -0.006(2)
C8 0.037(3) 0.039(3) 0.037(3) 0.019(2) 0.019(3) 0.021(3)
C9 0.046(4) 0.027(3) 0.047(3) 0.004(2) 0.028(3) -0.004(2)
C10 0.029(3) 0.034(3) 0.025(3) 0.005(2) 0.010(2) 0.004(2)
C11 0.039(4) 0.054(4) 0.041(3) -0.008(3) 0.020(3) 0.010(3)
C12 0.070(5) 0.030(3) 0.052(4) -0.017(3) 0.037(4) -0.016(3)
C13 0.044(4) 0.042(3) 0.025(3) 0.000(2) 0.013(3) 0.007(3)
C14 0.021(2) 0.0115(19) 0.018(2) -0.0002(16) 0.0089(19) -0.0014(17)
C15 0.017(2) 0.019(2) 0.026(3) 0.0054(18) 0.011(2) 0.0063(18)
C16 0.021(3) 0.021(2) 0.036(3) 0.007(2) 0.014(2) 0.0039(19)
C17 0.029(3) 0.024(2) 0.043(3) -0.001(2) 0.024(3) 0.005(2)
C18 0.033(3) 0.032(3) 0.026(3) 0.002(2) 0.023(2) 0.006(2)
C19 0.032(3) 0.040(3) 0.041(3) -0.008(2) 0.022(3) 0.005(2)
C20 0.029(3) 0.037(3) 0.046(3) -0.005(2) 0.027(3) -0.001(2)
C21 0.047(4) 0.042(3) 0.023(3) -0.001(2) 0.004(3) 0.002(3)
C22 0.061(4) 0.051(4) 0.028(3) -0.004(3) 0.025(3) 0.006(3)
C23 0.040(3) 0.030(3) 0.030(3) -0.006(2) 0.012(3) -0.006(2)
C24 0.036(3) 0.016(2) 0.040(3) 0.003(2) 0.017(3) 0.002(2)
C25 0.048(4) 0.043(3) 0.049(4) 0.016(3) 0.031(3) -0.001(3)
C26 0.033(3) 0.023(2) 0.035(3) -0.001(2) 0.009(2) -0.001(2)
C27 0.022(2) 0.025(2) 0.014(2) -0.0017(17) 0.0073(19) 0.0007(19)
C28 0.026(3) 0.036(3) 0.023(3) -0.011(2) 0.011(2) -0.013(2)
C29 0.032(3) 0.048(3) 0.060(4) -0.024(3) 0.024(3) -0.013(3)
C30 0.040(4) 0.049(4) 0.043(4) -0.002(3) 0.020(3) -0.013(3)
C31 0.022(2) 0.028(2) 0.016(2) -0.0048(18) 0.011(2) -0.0045(19)
C32 0.020(3) 0.032(3) 0.021(2) 0.0009(19) 0.008(2) -0.005(2)
C33 0.024(3) 0.035(3) 0.019(2) 0.0033(19) 0.012(2) -0.003(2)
C34 0.065(5) 0.038(3) 0.056(4) -0.005(3) 0.024(4) 0.001(3)
C35 0.072(5) 0.057(4) 0.066(5) -0.013(4) 0.038(4) 0.003(4)
C36 0.062(5) 0.045(4) 0.058(5) -0.006(3) 0.006(4) 0.001(3)
C37 0.037(3) 0.040(3) 0.039(3) -0.001(2) 0.008(3) 0.005(3)
C38 0.039(3) 0.049(3) 0.024(3) 0.001(2) 0.004(3) -0.017(3)
C39 0.045(4) 0.050(3) 0.024(3) -0.003(2) 0.017(3) -0.013(3)
B1 0.012(2) 0.015(2) 0.019(2) 0.0024(18) 0.0065(19) -0.0001(18)
C40 0.012(2) 0.0166(19) 0.018(2) -0.0004(16) 0.0077(18) 0.0029(16)
C41 0.019(2) 0.018(2) 0.020(2) -0.0005(17) 0.011(2) -0.0003(17)
C42 0.026(3) 0.025(2) 0.024(3) 0.0023(18) 0.016(2) 0.005(2)
C43 0.026(3) 0.030(2) 0.015(2) 0.0028(18) 0.009(2) 0.008(2)
C44 0.016(2) 0.031(2) 0.021(2) -0.0038(19) 0.0060(19) 0.0043(19)
C45 0.017(2) 0.019(2) 0.023(2) -0.0012(17) 0.0093(19) 0.0011(17)
C48 0.019(2) 0.0096(18) 0.021(2) 0.0022(16) 0.0101(19) 0.0008(16)
C49 0.016(2) 0.019(2) 0.020(2) 0.0016(16) 0.0106(19) 0.0015(17)
C50 0.020(2) 0.019(2) 0.020(2) 0.0014(17) 0.010(2) 0.0036(18)
C51 0.016(2) 0.017(2) 0.023(2) 0.0014(17) 0.0034(19) -0.0004(17)
C52 0.016(2) 0.015(2) 0.027(2) 0.0018(17) 0.010(2) 0.0039(17)
C53 0.019(2) 0.0133(19) 0.020(2) -0.0018(16) 0.0094(19) -0.0008(16)
C55 0.022(3) 0.030(3) 0.031(3) -0.002(2) 0.011(2) 0.000(2)
C56 0.011(2) 0.015(2) 0.018(2) 0.0015(16) 0.0032(18) -0.0014(16)
C57 0.014(2) 0.016(2) 0.018(2) -0.0029(16) 0.0060(18) -0.0018(16)
C58 0.012(2) 0.020(2) 0.021(2) 0.0009(17) 0.0030(19) -0.0025(17)
C59 0.020(2) 0.014(2) 0.023(2) 0.0001(17) 0.005(2) -0.0025(17)
C60 0.016(2) 0.019(2) 0.024(2) -0.0024(17) 0.008(2) -0.0006(17)
C61 0.014(2) 0.018(2) 0.024(2) 0.0004(17) 0.0082(19) 0.0007(17)
C62 0.030(3) 0.018(2) 0.029(3) 0.0011(18) 0.017(2) -0.0039(19)
C63 0.029(3) 0.019(2) 0.028(3) -0.0016(19) 0.011(2) 0.000(2)
C64 0.015(2) 0.0153(19) 0.015(2) 0.0032(16) 0.0068(18) 0.0007(16)
C65 0.015(2) 0.018(2) 0.016(2) 0.0052(16) 0.0071(18) 0.0004(17)
C66 0.020(2) 0.018(2) 0.017(2) 0.0033(16) 0.0076(19) 0.0018(17)
C67 0.016(2) 0.024(2) 0.020(2) 0.0056(17) 0.0076(19) 0.0054(18)
C68 0.015(2) 0.027(2) 0.016(2) 0.0040(17) 0.0056(19) 0.0008(18)
C69 0.019(2) 0.018(2) 0.016(2) 0.0013(16) 0.0069(19) -0.0002(17)
C70 0.028(3) 0.020(2) 0.031(3) 0.0022(19) 0.009(2) 0.004(2)
C71 0.015(2) 0.035(3) 0.034(3) 0.001(2) 0.008(2) 0.000(2)
C46 0.049(3) 0.029(2) 0.028(2) 0.0052(18) 0.022(2) 0.000(2)
F1 0.098(5) 0.062(5) 0.032(3) 0.007(3) 0.017(3) -0.053(4)
F2 0.079(5) 0.043(4) 0.111(5) 0.035(4) 0.039(4) 0.017(4)
F3 0.081(5) 0.047(4) 0.067(5) -0.016(4) 0.061(4) -0.036(3)
F1' 0.128(6) 0.024(3) 0.062(4) -0.010(3) 0.062(4) -0.029(4)
F2' 0.085(5) 0.055(5) 0.038(3) 0.030(3) 0.012(3) -0.020(3)
F3' 0.051(4) 0.053(5) 0.123(6) 0.010(5) 0.051(4) -0.005(4)
C47 0.035(3) 0.043(3) 0.026(3) -0.006(2) 0.006(2) -0.002(2)
F4 0.062(5) 0.066(4) 0.082(5) -0.054(3) 0.001(4) 0.004(4)
F5 0.091(6) 0.077(5) 0.023(3) 0.006(3) -0.017(3) -0.031(4)
F6 0.052(4) 0.110(6) 0.048(4) -0.034(4) 0.017(4) -0.052(4)
F4' 0.081(5) 0.114(6) 0.052(4) -0.051(4) 0.037(4) -0.045(4)
F5' 0.041(4) 0.079(5) 0.087(6) -0.040(4) -0.011(3) 0.008(4)
F6' 0.106(6) 0.051(4) 0.045(4) -0.009(3) -0.001(4) -0.046(4)
C54 0.029(2) 0.031(2) 0.021(2) 0.0002(18) 0.009(2) 0.0040(18)
F7 0.100(5) 0.051(4) 0.037(4) 0.000(4) 0.037(4) 0.033(4)
F8 0.041(3) 0.123(5) 0.036(4) -0.020(5) 0.010(3) 0.007(4)
F9 0.113(5) 0.065(4) 0.027(4) -0.005(3) 0.039(4) -0.040(4)
F7' 0.039(3) 0.117(5) 0.034(3) -0.015(4) 0.022(3) 0.018(3)
F8' 0.082(4) 0.061(4) 0.035(4) -0.028(3) 0.028(3) -0.029(3)
F9' 0.117(5) 0.041(3) 0.019(3) 0.010(2) 0.026(4) 0.033(3)
F10 0.0358(18) 0.0484(19) 0.050(2) 0.0122(15) 0.0275(17) 0.0220(15)
F11 0.0309(19) 0.062(2) 0.087(3) -0.035(2) 0.039(2) -0.0222(17)
F12 0.0237(17) 0.079(2) 0.0338(18) 0.0163(16) 0.0184(15) 0.0094(16)
F13 0.050(2) 0.0279(15) 0.050(2) 0.0105(14) 0.0372(18) 0.0088(14)
F14 0.046(2) 0.0489(19) 0.0214(16) 0.0062(13) 0.0093(15) -0.0128(16)
F15 0.050(2) 0.0183(13) 0.0441(19) 0.0040(12) 0.0299(16) -0.0069(13)
F16 0.229(7) 0.049(2) 0.039(2) 0.0049(19) 0.056(3) 0.067(3)
F17 0.036(2) 0.092(3) 0.085(3) -0.055(3) 0.016(2) 0.008(2)
F18 0.092(3) 0.040(2) 0.132(4) -0.045(2) 0.080(3) -0.026(2)
F19 0.047(2) 0.0330(18) 0.054(2) -0.0156(16) -0.0034(18) 0.0047(15)
F20 0.101(3) 0.0234(17) 0.077(3) 0.0054(17) 0.054(3) -0.0059(19)
F21 0.038(2) 0.0260(16) 0.096(3) -0.0173(17) 0.038(2) 0.0033(14)
F22 0.0183(18) 0.053(2) 0.127(4) -0.016(2) 0.033(2) -0.0004(16)
F23 0.033(2) 0.109(4) 0.079(3) -0.055(3) 0.025(2) -0.038(2)
F24 0.030(2) 0.092(3) 0.100(4) 0.055(3) 0.017(2) -0.018(2)
C72 0.081(7) 0.128(9) 0.131(10) -0.002(8) 0.063(7) 0.013(7)
Cl1 0.112(2) 0.0719(14) 0.0783(16) 0.0085(12) 0.0253(15) -0.0223(13)
Cl2 0.099(2) 0.158(3) 0.172(3) 0.061(3) 0.081(2) 0.036(2)
C73 0.062(5) 0.077(5) 0.073(5) 0.014(4) 0.045(5) 0.018(4)
Cl3 0.0709(14) 0.0826(15) 0.0928(17) -0.0141(12) 0.0328(13) 0.0001(12)
Cl4 0.0942(19) 0.0760(15) 0.112(2) -0.0221(14) 0.0356(16) 0.0002(13)

loop_
_atom_type_symbol
_atom_type_description
_atom_type_scat_dispersion_real
_atom_type_scat_dispersion_imag
_atom_type_scat_source
C C 0.0033 0.0016 'International Tables Vol C Tables 4.2.6.8 and 6.1.1.4'
H H 0.0000 0.0000 'International Tables Vol C Tables 4.2.6.8 and 6.1.1.4'
N N 0.0061 0.0033 'International Tables Vol C Tables 4.2.6.8 and 6.1.1.4'
B B 0.0013 0.0007 'International Tables Vol C Tables 4.2.6.8 and 6.1.1.4'
F F 0.0171 0.0103 'International Tables Vol C Tables 4.2.6.8 and 6.1.1.4'
Cl Cl 0.1484 0.1585 'International Tables Vol C Tables 4.2.6.8 and 6.1.1.4'
Si Si 0.0817 0.0704 'International Tables Vol C Tables 4.2.6.8 and 6.1.1.4'
Ce Ce -0.2486 2.6331 'International Tables Vol C Tables 4.2.6.8 and 6.1.1.4'

loop_
_geom_angle_atom_site_label_1
_geom_angle_atom_site_label_2
_geom_angle_atom_site_label_3
_geom_angle
N2 Ce1 N5 111.53(13)
N2 Ce1 N7 138.90(13)
N5 Ce1 N7 106.14(13)
N2 Ce1 N8 97.08(13)
N5 Ce1 N8 145.87(13)
N7 Ce1 N8 55.74(13)
N2 Ce1 N1 55.84(13)
N5 Ce1 N1 100.13(13)
N7 Ce1 N1 102.31(14)
N8 Ce1 N1 111.50(13)
N2 Ce1 N4 105.83(12)
N5 Ce1 N4 55.56(12)
N7 Ce1 N4 108.68(13)
N8 Ce1 N4 99.83(13)
N1 Ce1 N4 144.73(12)
N2 Ce1 C27 119.37(13)
N5 Ce1 C27 129.09(13)
N7 Ce1 C27 27.84(13)
N8 Ce1 C27 27.92(13)
N1 Ce1 C27 108.52(13)
N4 Ce1 C27 106.75(12)
N2 Ce1 C1 27.89(13)
N5 Ce1 C1 106.72(13)
N7 Ce1 C1 124.08(14)
N8 Ce1 C1 107.24(13)
N1 Ce1 C1 28.00(13)
N4 Ce1 C1 127.19(12)
C27 Ce1 C1 118.41(13)
N2 Ce1 C14 111.90(12)
N5 Ce1 C14 27.59(12)
N7 Ce1 C14 109.07(13)
N8 Ce1 C14 124.16(13)
N1 Ce1 C14 124.33(12)
N4 Ce1 C14 27.99(12)
C27 Ce1 C14 120.74(12)
C1 Ce1 C14 120.83(12)
N3 Si1 C9 112.4(2)
N3 Si1 C8 109.2(2)
C9 Si1 C8 108.1(3)
N3 Si1 C10 109.3(2)
C9 Si1 C10 107.5(3)
C8 Si1 C10 110.4(3)
N3 Si2 C13 107.7(2)
N3 Si2 C11 113.4(2)
C13 Si2 C11 109.1(3)
N3 Si2 C12 110.2(2)
C13 Si2 C12 109.0(3)
C11 Si2 C12 107.3(3)
N6 Si3 C23 108.3(2)
N6 Si3 C21 110.1(2)
C23 Si3 C21 108.5(3)
N6 Si3 C22 113.2(2)
C23 Si3 C22 109.7(3)
C21 Si3 C22 106.9(3)
N6 Si4 C26 108.3(2)
N6 Si4 C25 110.4(2)
C26 Si4 C25 108.8(3)
N6 Si4 C24 112.4(2)
C26 Si4 C24 109.2(2)
C25 Si4 C24 107.8(3)
N9 Si5 C36 110.4(3)
N9 Si5 C34 114.7(3)
C36 Si5 C34 109.8(3)
N9 Si5 C35 109.3(3)
C36 Si5 C35 107.5(4)
C34 Si5 C35 104.7(3)
N9 Si6 C38 109.7(2)
N9 Si6 C37 109.0(2)
C38 Si6 C37 107.3(3)
N9 Si6 C39 112.2(2)
C38 Si6 C39 107.8(3)
C37 Si6 C39 110.7(3)
C1 N1 C2 119.5(4)
C1 N1 Ce1 94.0(3)
C2 N1 Ce1 146.5(3)
C1 N2 C5 120.2(4)
C1 N2 Ce1 96.3(3)
C5 N2 Ce1 142.1(3)
C1 N3 Si2 117.6(3)
C1 N3 Si1 119.1(3)
Si2 N3 Si1 123.2(2)
C14 N4 C15 119.7(4)
C14 N4 Ce1 94.0(3)
C15 N4 Ce1 145.2(3)
C14 N5 C18 120.4(4)
C14 N5 Ce1 96.6(3)
C18 N5 Ce1 142.7(3)
C14 N6 Si4 120.5(3)
C14 N6 Si3 118.5(3)
Si4 N6 Si3 121.0(2)
C27 N7 C28 120.7(4)
C27 N7 Ce1 95.5(3)
C28 N7 Ce1 143.9(3)
C27 N8 C31 121.3(4)
C27 N8 Ce1 95.2(3)
C31 N8 Ce1 143.2(3)
C27 N9 Si5 120.5(3)
C27 N9 Si6 118.6(3)
Si5 N9 Si6 120.9(2)
N2 C1 N1 113.7(4)
N2 C1 N3 122.4(4)
N1 C1 N3 123.9(4)
N2 C1 Ce1 55.8(2)
N1 C1 Ce1 58.0(2)
N3 C1 Ce1 174.7(3)
N1 C2 C3 111.3(4)
N1 C2 C4 110.6(4)
C3 C2 C4 109.5(4)
N2 C5 C7 111.8(4)
N2 C5 C6 108.2(3)
C7 C5 C6 110.3(4)
N5 C14 N4 113.7(4)
N5 C14 N6 122.9(4)
N4 C14 N6 123.3(4)
N5 C14 Ce1 55.8(2)
N4 C14 Ce1 58.0(2)
N6 C14 Ce1 178.2(3)
N4 C15 C17 109.7(4)
N4 C15 C16 112.1(4)
C17 C15 C16 110.4(4)
N5 C18 C20 110.5(4)
N5 C18 C19 109.7(4)
C20 C18 C19 111.8(4)
N7 C27 N8 113.5(4)
N7 C27 N9 123.3(4)
N8 C27 N9 123.2(4)
N7 C27 Ce1 56.7(2)
N8 C27 Ce1 56.8(2)
N9 C27 Ce1 177.2(3)
N7 C28 C29 111.1(4)
N7 C28 C30 109.5(4)
C29 C28 C30 112.0(5)
N8 C31 C33 110.0(4)
N8 C31 C32 110.5(4)
C33 C31 C32 110.3(4)
C56 B1 C40 113.8(4)
C56 B1 C64 111.3(3)
C40 B1 C64 102.4(3)
C56 B1 C48 103.8(3)
C40 B1 C48 114.6(3)
C64 B1 C48 111.1(4)
C41 C40 C45 115.7(4)
C41 C40 B1 121.9(4)
C45 C40 B1 121.7(4)
C42 C41 C40 122.2(4)
C41 C42 C43 120.6(4)
C41 C42 C46 119.5(4)
C43 C42 C46 119.9(4)
C44 C43 C42 118.6(4)
C43 C44 C45 120.8(4)
C43 C44 C47 119.6(4)
C45 C44 C47 119.5(4)
C44 C45 C40 122.1(4)
C53 C48 C49 115.8(4)
C53 C48 B1 123.4(4)
C49 C48 B1 120.4(4)
C50 C49 C48 122.5(4)
C51 C50 C49 119.8(4)
C51 C50 C54 120.9(4)
C49 C50 C54 119.2(4)
C52 C51 C50 118.9(4)
C51 C52 C53 120.9(4)
C51 C52 C55 118.2(4)
C53 C52 C55 120.8(4)
C52 C53 C48 122.1(4)
F10 C55 F11 105.2(4)
F10 C55 F12 106.9(4)
F11 C55 F12 106.8(4)
F10 C55 C52 112.2(4)
F11 C55 C52 112.4(4)
F12 C55 C52 112.8(4)
C57 C56 C61 116.1(4)
C57 C56 B1 120.0(4)
C61 C56 B1 123.8(4)
C56 C57 C58 122.5(4)
C57 C58 C59 120.7(4)
C57 C58 C62 118.7(4)
C59 C58 C62 120.6(4)
C60 C59 C58 117.4(4)
C61 C60 C59 121.4(4)
C61 C60 C63 119.5(4)
C59 C60 C63 119.2(4)
C60 C61 C56 122.0(4)
F13 C62 F15 106.5(4)
F13 C62 F14 106.0(4)
F15 C62 F14 106.0(4)
F13 C62 C58 112.5(4)
F15 C62 C58 113.1(4)
F14 C62 C58 112.3(4)
F17 C63 F16 106.1(5)
F17 C63 F18 104.7(4)
F16 C63 F18 104.1(5)
F17 C63 C60 114.4(4)
F16 C63 C60 113.0(4)
F18 C63 C60 113.6(4)
C69 C64 C65 115.9(4)
C69 C64 B1 122.8(4)
C65 C64 B1 121.1(4)
C66 C65 C64 122.0(4)
C67 C66 C65 121.1(4)
C67 C66 C70 121.2(4)
C65 C66 C70 117.7(4)
C66 C67 C68 117.8(4)
C67 C68 C69 121.2(4)
C67 C68 C71 121.0(4)
C69 C68 C71 117.8(4)
C68 C69 C64 122.1(4)
F21 C70 F19 109.2(4)
F21 C70 F20 106.0(4)
F19 C70 F20 102.8(4)
F21 C70 C66 114.0(4)
F19 C70 C66 112.7(4)
F20 C70 C66 111.3(4)
F23 C71 F22 106.6(5)
F23 C71 F24 105.0(5)
F22 C71 F24 106.4(5)
F23 C71 C68 112.9(4)
F22 C71 C68 113.3(4)
F24 C71 C68 112.1(4)
F3' C46 F2 134.0(6)
F3' C46 F1 73.2(4)
F2 C46 F1 109.4
F3' C46 F3 38.0(4)
F2 C46 F3 109.4
F1 C46 F3 109.4
F3' C46 F1' 111.6(4)
F2 C46 F1' 69.5(4)
F1 C46 F1' 42.8(4)
F3 C46 F1' 138.3(5)
F3' C46 F2' 107.8(4)
F2 C46 F2' 38.7(4)
F1 C46 F2' 137.1(5)
F3 C46 F2' 73.7(4)
F1' C46 F2' 105.8(4)
F3' C46 C42 112.7(5)
F2 C46 C42 109.0(4)
F1 C46 C42 110.5(4)
F3 C46 C42 109.0(4)
F1' C46 C42 110.4(4)
F2' C46 C42 108.3(5)
F1' F1 C46 68.6(4)
F1' F1 F3' 115.8(5)
C46 F1 F3' 52.4(3)
F2' F2 C46 74.4(4)
F2' F2 F1' 125.8(6)
C46 F2 F1' 55.3(3)
F3' F3 C46 68.8(4)
F3' F3 F2' 118.1(5)
C46 F3 F2' 54.9(3)
F1 F1' C46 68.6(4)
F1 F1' F2 120.1(5)
C46 F1' F2 55.3(3)
F2 F2' C46 66.9(4)
F2 F2' F3 114.7(5)
C46 F2' F3 51.4(2)
F3 F3' C46 73.3(4)
F3 F3' F1 125.0(6)
C46 F3' F1 54.4(3)
F4 C47 F5 109.4
F4 C47 F6 109.4
F5 C47 F6 109.5
F4 C47 F6' 58.2(4)
F5 C47 F6' 136.8(5)
F6 C47 F6' 52.8(4)
F4 C47 F5' 142.0(5)
F5 C47 F5' 53.9(4)
F6 C47 F5' 59.0(4)
F6' C47 F5' 107.7(4)
F4 C47 F4' 55.1(4)
F5 C47 F4' 56.3(4)
F6 C47 F4' 137.8(5)
F6' C47 F4' 107.3(4)
F5' C47 F4' 106.8(4)
F4 C47 C44 107.7(4)
F5 C47 C44 110.1(4)
F6 C47 C44 110.7(4)
F6' C47 C44 113.1(5)
F5' C47 C44 110.2(5)
F4' C47 C44 111.5(5)
F4' F4 F6' 117.4(5)
F4' F4 C47 63.6(3)
F6' F4 C47 61.3(3)
F5' F5 F4' 122.0(5)
F5' F5 C47 63.8(3)
F4' F5 C47 62.9(3)
F6' F6 F5' 119.9(5)
F6' F6 C47 64.0(3)
F5' F6 C47 61.2(3)
F4 F4' F5 119.8(5)
F4 F4' C47 61.4(3)
F5 F4' C47 60.8(3)
F5 F5' F6 117.9(5)
F5 F5' C47 62.2(3)
F6 F5' C47 59.8(3)
F6 F6' F4 121.5(5)
F6 F6' C47 63.1(3)
F4 F6' C47 60.5(3)
F7' C54 F9' 112.2(4)
F7' C54 F9 69.3(4)
F9' C54 F9 51.6(4)
F7' C54 F8 131.3(5)
F9' C54 F8 59.9(4)
F9 C54 F8 109.4
F7' C54 F7 40.9(4)
F9' C54 F7 138.1(4)
F9 C54 F7 109.4
F8 C54 F7 109.4
F7' C54 F8' 105.1(4)
F9' C54 F8' 104.7(3)
F9 C54 F8' 144.0(4)
F8 C54 F8' 46.3(4)
F7 C54 F8' 68.2(4)
F7' C54 C50 114.7(4)
F9' C54 C50 112.3(4)
F9 C54 C50 107.5(4)
F8 C54 C50 111.8(4)
F7 C54 C50 109.2(4)
F8' C54 C50 106.9(4)
F7' F7 C54 68.0(4)
F7' F7 F8' 121.0(5)
C54 F7 F8' 59.0(3)
F8' F8 F9' 128.4(5)
F8' F8 C54 71.7(4)
F9' F8 C54 59.3(3)
F9' F9 C54 63.4(3)
F9' F9 F7' 109.5(4)
C54 F9 F7' 54.5(3)
F7 F7' C54 71.1(4)
F7 F7' F9 126.1(5)
C54 F7' F9 56.2(3)
F8 F8' C54 62.0(3)
F8 F8' F7 109.5(4)
C54 F8' F7 52.9(2)
F9 F9' C54 65.0(3)
F9 F9' F8 123.0(4)
C54 F9' F8 60.7(3)
Cl2 C72 Cl1 110.3(7)
Cl3 C73 Cl4 111.1(4)

loop_
_geom_bond_atom_site_label_1
_geom_bond_atom_site_label_2
_geom_bond_distance
Ce1 N2 2.374(3)
Ce1 N5 2.379(4)
Ce1 N7 2.390(4)
Ce1 N8 2.392(4)
Ce1 N1 2.426(4)
Ce1 N4 2.428(4)
Ce1 C27 2.846(4)
Ce1 C1 2.853(4)
Ce1 C14 2.857(4)
Si1 N3 1.777(4)
Si1 C9 1.850(6)
Si1 C8 1.865(5)
Si1 C10 1.867(5)
Si2 N3 1.763(4)
Si2 C13 1.846(6)
Si2 C11 1.847(6)
Si2 C12 1.857(6)
Si3 N6 1.767(4)
Si3 C23 1.834(5)
Si3 C21 1.843(6)
Si3 C22 1.880(6)
Si4 N6 1.767(4)
Si4 C26 1.855(5)
Si4 C25 1.856(6)
Si4 C24 1.856(5)
Si5 N9 1.757(4)
Si5 C36 1.830(7)
Si5 C34 1.856(7)
Si5 C35 1.872(7)
Si6 N9 1.776(4)
Si6 C38 1.841(6)
Si6 C37 1.852(6)
Si6 C39 1.858(5)
N1 C1 1.343(6)
N1 C2 1.478(6)
N2 C1 1.343(6)
N2 C5 1.476(6)
N3 C1 1.412(5)
N4 C14 1.344(5)
N4 C15 1.471(5)
N5 C14 1.332(6)
N5 C18 1.478(6)
N6 C14 1.411(5)
N7 C27 1.335(6)
N7 C28 1.484(6)
N8 C27 1.338(6)
N8 C31 1.467(6)
N9 C27 1.423(6)
C2 C3 1.516(7)
C2 C4 1.521(7)
C5 C7 1.517(6)
C5 C6 1.526(6)
C15 C17 1.516(7)
C15 C16 1.517(6)
C18 C20 1.518(8)
C18 C19 1.535(7)
C28 C29 1.486(8)
C28 C30 1.537(8)
C31 C33 1.516(7)
C31 C32 1.527(6)
B1 C56 1.628(6)
B1 C40 1.628(6)
B1 C64 1.635(6)
B1 C48 1.636(7)
C40 C41 1.403(6)
C40 C45 1.403(6)
C41 C42 1.387(6)
C42 C43 1.389(7)
C42 C46 1.537(6)
C43 C44 1.372(7)
C44 C45 1.392(6)
C44 C47 1.532(6)
C48 C53 1.392(6)
C48 C49 1.400(6)
C49 C50 1.397(6)
C50 C51 1.383(6)
C50 C54 1.526(5)
C51 C52 1.374(6)
C52 C53 1.390(6)
C52 C55 1.493(7)
C55 F10 1.327(6)
C55 F11 1.328(6)
C55 F12 1.330(6)
C56 C57 1.388(6)
C56 C61 1.395(6)
C57 C58 1.388(6)
C58 C59 1.393(6)
C58 C62 1.491(6)
C59 C60 1.387(6)
C60 C61 1.383(6)
C60 C63 1.500(6)
C62 F13 1.332(6)
C62 F15 1.341(5)
C62 F14 1.343(6)
C63 F17 1.293(6)
C63 F16 1.297(6)
C63 F18 1.315(6)
C64 C69 1.392(6)
C64 C65 1.404(6)
C65 C66 1.386(6)
C66 C67 1.382(6)
C66 C70 1.498(6)
C67 C68 1.384(6)
C68 C69 1.388(6)
C68 C71 1.492(7)
C70 F21 1.306(6)
C70 F19 1.324(6)
C70 F20 1.338(6)
C71 F23 1.304(6)
C71 F22 1.309(6)
C71 F24 1.313(6)
C46 F3' 1.275(6)
C46 F2 1.3100
C46 F1 1.3100
C46 F3 1.3101
C46 F1' 1.310(6)
C46 F2' 1.371(6)
F1 F1' 0.956(9)
F1 F3' 1.542(8)
F2 F2' 0.889(9)
F2 F1' 1.493(8)
F3 F3' 0.842(9)
F3 F2' 1.609(8)
C47 F4 1.3098
C47 F5 1.3099
C47 F6 1.3101
C47 F6' 1.320(6)
C47 F5' 1.328(6)
C47 F4' 1.336(6)
F4 F4' 1.223(9)
F4 F6' 1.280(8)
F5 F5' 1.196(9)
F5 F4' 1.249(9)
F6 F6' 1.170(8)
F6 F5' 1.299(9)
C54 F7' 1.284(5)
C54 F9' 1.292(5)
C54 F9 1.3100
C54 F8 1.3101
C54 F7 1.3102
C54 F8' 1.408(5)
F7 F7' 0.907(8)
F7 F8' 1.526(8)
F8 F8' 1.073(8)
F8 F9' 1.300(7)
F9 F9' 1.133(8)
F9 F7' 1.475(7)
C72 Cl2 1.722(11)
C72 Cl1 1.779(11)
C73 Cl3 1.739(8)
C73 Cl4 1.750(8)
